data_1545825
loop_
_publ_author_name
'Mir, Niyaz A.'
'Dubey, Ritesh'
'Desiraju, Gautam R.'

_publ_section_title
;
 Four- and five-component molecular solids: crystal engineering strategies
 based on structural inequivalence
;
_journal_issue 2
_journal_name_full IUCrJ
_journal_page_first 96
_journal_page_last 101
_journal_paper_doi 10.1107/S2052252515023945
_journal_volume 3
_journal_year 2016
_chemical_formula_sum 'C27 H38 N2 O2'
_chemical_formula_weight 422.59
_chemical_name_systematic
;
 ?
;
_space_group_crystal_system monoclinic
_space_group_IT_number 14
_space_group_name_Hall '-P 2ybc'
_space_group_name_H-M_alt 'P 1 21/c 1'
_symmetry_space_group_name_Hall '-P 2ybc'
_symmetry_space_group_name_H-M 'P 1 21/c 1'
_atom_sites_solution_hydrogens geom
_cell_angle_alpha 90
_cell_angle_beta 96.324(6)
_cell_angle_gamma 90
_cell_formula_units_Z 4
_cell_length_a 8.356(4)
_cell_length_b 24.894(12)
_cell_length_c 11.744(6)
_cell_measurement_temperature 150(2)
_cell_volume 2428(2)
_computing_structure_refinement 'SHELXL-2013 (Sheldrick, 2013)'
_diffrn_ambient_temperature 150(2)
_diffrn_measured_fraction_theta_full 0.999
_diffrn_measured_fraction_theta_max 0.997
_diffrn_measurement_device_type 'Rigaku Mercury375R (2x2 bin mode)'
_diffrn_measurement_method 'profile data from \w-scans'
_diffrn_radiation_type MoK\a
_diffrn_radiation_wavelength 0.71073
_diffrn_reflns_av_R_equivalents 0.0750
_diffrn_reflns_av_unetI/netI 0.0610
_diffrn_reflns_Laue_measured_fraction_full 0.999
_diffrn_reflns_Laue_measured_fraction_max 0.997
_diffrn_reflns_limit_h_max 10
_diffrn_reflns_limit_h_min -10
_diffrn_reflns_limit_k_max 32
_diffrn_reflns_limit_k_min -32
_diffrn_reflns_limit_l_max 15
_diffrn_reflns_limit_l_min -15
_diffrn_reflns_number 25296
_diffrn_reflns_point_group_measured_fraction_full 0.999
_diffrn_reflns_point_group_measured_fraction_max 0.997
_diffrn_reflns_theta_full 25.242
_diffrn_reflns_theta_max 27.560
_diffrn_reflns_theta_min 1.636
_diffrn_source 'Sealed Tube'
_exptl_absorpt_coefficient_mu 0.072
_exptl_absorpt_correction_T_max 1.000
_exptl_absorpt_correction_T_min 0.802
_exptl_absorpt_correction_type multi-scan
_exptl_absorpt_process_details 'Jacobson, R. (1998) Private communication'
_exptl_crystal_colour Colorless
_exptl_crystal_density_diffrn 1.156
_exptl_crystal_description Block
_exptl_crystal_F_000 920
_exptl_crystal_size_max 0.320
_exptl_crystal_size_mid 0.220
_exptl_crystal_size_min 0.150
_refine_diff_density_max 0.466
_refine_diff_density_min -0.433
_refine_diff_density_rms 0.119
_refine_ls_extinction_method none
_refine_ls_goodness_of_fit_ref 1.092
_refine_ls_hydrogen_treatment constr
_refine_ls_matrix_type full
_refine_ls_number_parameters 293
_refine_ls_number_reflns 5587
_refine_ls_number_restraints 0
_refine_ls_restrained_S_all 1.092
_refine_ls_R_factor_all 0.0942
_refine_ls_R_factor_gt 0.0680
_refine_ls_shift/su_max 0.036
_refine_ls_shift/su_mean 0.001
_refine_ls_structure_factor_coef Fsqd
_refine_ls_weighting_details
;
 w=1/[\s^2^(Fo^2^)+(0.1123P)^2^+0.4430P]
 where P=(Fo^2^+2Fc^2^)/3
;
_refine_ls_weighting_scheme calc
_refine_ls_wR_factor_gt 0.1950
_refine_ls_wR_factor_ref 0.2218
_reflns_Friedel_coverage 0.000
_reflns_number_gt 4057
_reflns_number_total 5587
_reflns_threshold_expression 'I > 2\s(I)'
_cod_data_source_file hi5640.cif
_cod_data_source_block MRE_TMP_HMB
_cod_depositor_comments
;
The following automatic conversions were performed:

'_exptl_absorpt_correction_type' value 'Multi-scan' changed to
'multi-scan' according to
/home/data/users/saulius/crontab/automatic-downloads/rss-feeds/IUCr/lib/dictionaries/cif_core.dic
dictionary named 'cif_core.dic' version 2.4.2 from 2011-04-26.

Automatic conversion script
Id: cif_fix_values 4973 2017-02-22 13:04:09Z antanas 
;
_cod_database_code 1545825
_shelx_space_group_comment
;
The symmetry employed for this shelxl refinement is uniquely defined
by the following loop, which should always be used as a source of
symmetry information in preference to the above space-group names.
They are only intended as comments.
;
_shelx_estimated_absorpt_t_min 0.977
_shelx_estimated_absorpt_t_max 0.989
_shelxl_version_number 2013-2

loop_
_space_group_symop_operation_xyz
'x, y, z'
'-x, y+1/2, -z+1/2'
'-x, -y, -z'
'x, -y-1/2, z-1/2'

loop_
_atom_site_label
_atom_site_type_symbol
_atom_site_fract_x
_atom_site_fract_y
_atom_site_fract_z
_atom_site_U_iso_or_equiv
_atom_site_adp_type
_atom_site_occupancy
_atom_site_site_symmetry_order
_atom_site_calc_flag
_atom_site_refinement_flags_posn
_atom_site_refinement_flags_adp
O2 O 0.30651(18) 0.52932(5) 0.75979(14) 0.0435(4) Uani 1 1 d . .
H2 H 0.3680 0.5032 0.7518 0.065 Uiso 1 1 calc R U
O1 O 0.30666(18) 0.71790(5) 0.79072(13) 0.0411(4) Uani 1 1 d . .
H1 H 0.3679 0.7446 0.7893 0.062 Uiso 1 1 calc R U
N1 N 0.5394(2) 0.92762(6) 0.76225(13) 0.0338(4) Uani 1 1 d . .
C1 C 0.3070(2) 0.62338(7) 0.77591(15) 0.0293(4) Uani 1 1 d . .
C2 C 0.3931(2) 0.67175(7) 0.78050(15) 0.0315(4) Uani 1 1 d . .
N2 N 0.4597(2) 0.82013(6) 0.77665(13) 0.0326(4) Uani 1 1 d . .
C5 C 0.5581(3) 0.57599(9) 0.75970(17) 0.0419(5) Uani 1 1 d . .
H5 H 0.6144 0.5433 0.7519 0.050 Uiso 1 1 calc R U
C6 C 0.3930(2) 0.57588(7) 0.76433(15) 0.0327(4) Uani 1 1 d . .
C8 C 0.4084(2) 0.84878(7) 0.68288(16) 0.0311(4) Uani 1 1 d . .
C3 C 0.5586(3) 0.67256(9) 0.77671(18) 0.0432(5) Uani 1 1 d . .
H3 H 0.6153 0.7057 0.7810 0.052 Uiso 1 1 calc R U
C19 C 0.9605(2) 0.42856(7) 0.73126(17) 0.0339(4) Uani 1 1 d . .
C9 C 0.4489(2) 0.90329(7) 0.67595(15) 0.0315(4) Uani 1 1 d . .
C12 C 0.3074(3) 0.82070(8) 0.58739(18) 0.0431(5) Uani 1 1 d . .
H12A H 0.2915 0.7832 0.6088 0.065 Uiso 1 1 calc R U
H12B H 0.3619 0.8220 0.5177 0.065 Uiso 1 1 calc R U
H12C H 0.2026 0.8386 0.5733 0.065 Uiso 1 1 calc R U
C11 C 0.5503(2) 0.84439(7) 0.86316(16) 0.0331(4) Uani 1 1 d . .
C16 C 1.0408(2) 0.31940(7) 0.73260(18) 0.0345(4) Uani 1 1 d . .
C14 C 0.6918(3) 0.92722(9) 0.95104(18) 0.0456(5) Uani 1 1 d . .
H14A H 0.7133 0.9640 0.9272 0.068 Uiso 1 1 calc R U
H14B H 0.7939 0.9080 0.9687 0.068 Uiso 1 1 calc R U
H14C H 0.6341 0.9282 1.0193 0.068 Uiso 1 1 calc R U
C18 C 0.9067(2) 0.39624(8) 0.63709(17) 0.0349(4) Uani 1 1 d . .
C17 C 0.9466(2) 0.34154(8) 0.63786(17) 0.0350(4) Uani 1 1 d . .
C10 C 0.5907(2) 0.89883(7) 0.85598(16) 0.0322(4) Uani 1 1 d . .
C7 C 0.1293(3) 0.62248(7) 0.7849(2) 0.0404(5) Uani 1 1 d . .
H7A H 0.0708 0.6194 0.7081 0.061 Uiso 1 1 calc R U
H7B H 0.0977 0.6558 0.8210 0.061 Uiso 1 1 calc R U
H7C H 0.1032 0.5917 0.8314 0.061 Uiso 1 1 calc R U
C20 C 1.0544(2) 0.40665(8) 0.82584(16) 0.0340(4) Uani 1 1 d . .
C21 C 1.0941(2) 0.35174(8) 0.82688(17) 0.0354(4) Uani 1 1 d . .
C15 C 0.6046(3) 0.81133(9) 0.96716(19) 0.0488(6) Uani 1 1 d . .
H15A H 0.5689 0.7741 0.9543 0.073 Uiso 1 1 calc R U
H15B H 0.5581 0.8260 1.0336 0.073 Uiso 1 1 calc R U
H15C H 0.7224 0.8123 0.9814 0.073 Uiso 1 1 calc R U
C13 C 0.3930(3) 0.93641(8) 0.57152(18) 0.0475(6) Uani 1 1 d . .
H13A H 0.4263 0.9738 0.5848 0.071 Uiso 1 1 calc R U
H13B H 0.2754 0.9346 0.5568 0.071 Uiso 1 1 calc R U
H13C H 0.4410 0.9223 0.5052 0.071 Uiso 1 1 calc R U
C22 C 1.0830(3) 0.26012(8) 0.7346(2) 0.0556(6) Uani 1 1 d . .
H22A H 1.1796 0.2541 0.7884 0.083 Uiso 1 1 calc R U
H22B H 1.1035 0.2486 0.6578 0.083 Uiso 1 1 calc R U
H22C H 0.9932 0.2394 0.7591 0.083 Uiso 1 1 calc R U
C25 C 0.9171(3) 0.48773(8) 0.7289(2) 0.0535(6) Uani 1 1 d . .
H25A H 0.9041 0.4999 0.8067 0.080 Uiso 1 1 calc R U
H25B H 0.8161 0.4932 0.6794 0.080 Uiso 1 1 calc R U
H25C H 1.0032 0.5084 0.6990 0.080 Uiso 1 1 calc R U
C24 C 0.8073(3) 0.42103(11) 0.5345(2) 0.0580(7) Uani 1 1 d . .
H24A H 0.7155 0.4403 0.5601 0.087 Uiso 1 1 calc R U
H24B H 0.7681 0.3926 0.4807 0.087 Uiso 1 1 calc R U
H24C H 0.8742 0.4462 0.4963 0.087 Uiso 1 1 calc R U
C4 C 0.6403(3) 0.62487(9) 0.76662(19) 0.0473(6) Uani 1 1 d . .
H4 H 0.7536 0.6253 0.7644 0.057 Uiso 1 1 calc R U
C27 C 1.1916(3) 0.32755(10) 0.9308(2) 0.0594(7) Uani 1 1 d . .
H27A H 1.1301 0.2984 0.9615 0.089 Uiso 1 1 calc R U
H27B H 1.2147 0.3553 0.9895 0.089 Uiso 1 1 calc R U
H27C H 1.2930 0.3133 0.9085 0.089 Uiso 1 1 calc R U
C26 C 1.1144(3) 0.44211(10) 0.9268(2) 0.0529(6) Uani 1 1 d . .
H26A H 1.1266 0.4790 0.9002 0.079 Uiso 1 1 calc R U
H26B H 1.2187 0.4288 0.9619 0.079 Uiso 1 1 calc R U
H26C H 1.0367 0.4414 0.9835 0.079 Uiso 1 1 calc R U
C23 C 0.8866(3) 0.30550(10) 0.5373(2) 0.0548(6) Uani 1 1 d . .
H23A H 0.9669 0.3045 0.4825 0.082 Uiso 1 1 calc R U
H23B H 0.7850 0.3197 0.4995 0.082 Uiso 1 1 calc R U
H23C H 0.8692 0.2691 0.5652 0.082 Uiso 1 1 calc R U

loop_
_atom_site_aniso_label
_atom_site_aniso_U_11
_atom_site_aniso_U_22
_atom_site_aniso_U_33
_atom_site_aniso_U_23
_atom_site_aniso_U_13
_atom_site_aniso_U_12
O2 0.0460(9) 0.0255(7) 0.0604(10) 0.0010(6) 0.0121(7) 0.0073(6)
O1 0.0457(8) 0.0254(7) 0.0531(9) -0.0015(6) 0.0099(7) -0.0068(6)
N1 0.0428(9) 0.0282(8) 0.0315(8) -0.0028(6) 0.0090(7) -0.0060(7)
C1 0.0326(9) 0.0285(9) 0.0269(9) 0.0013(7) 0.0039(7) -0.0015(7)
C2 0.0363(10) 0.0328(9) 0.0257(9) 0.0005(7) 0.0047(7) -0.0035(7)
N2 0.0410(9) 0.0268(8) 0.0307(8) -0.0025(6) 0.0071(7) -0.0048(7)
C5 0.0378(11) 0.0513(12) 0.0373(11) 0.0039(9) 0.0076(8) 0.0123(9)
C6 0.0393(11) 0.0312(9) 0.0280(9) 0.0025(7) 0.0056(7) 0.0038(8)
C8 0.0364(10) 0.0297(9) 0.0285(9) -0.0058(7) 0.0090(7) -0.0054(8)
C3 0.0401(12) 0.0505(12) 0.0393(11) -0.0039(9) 0.0058(9) -0.0136(9)
C19 0.0334(10) 0.0254(9) 0.0443(11) -0.0007(8) 0.0108(8) -0.0009(7)
C9 0.0380(10) 0.0285(9) 0.0292(9) -0.0005(7) 0.0084(8) -0.0025(7)
C12 0.0525(13) 0.0397(11) 0.0362(11) -0.0061(8) 0.0012(9) -0.0117(9)
C11 0.0393(10) 0.0306(9) 0.0299(9) -0.0013(7) 0.0067(8) -0.0050(8)
C16 0.0324(10) 0.0267(9) 0.0457(11) 0.0007(8) 0.0108(8) 0.0000(7)
C14 0.0577(14) 0.0417(11) 0.0364(11) -0.0041(9) 0.0007(10) -0.0128(10)
C18 0.0339(10) 0.0362(10) 0.0347(10) 0.0050(8) 0.0043(8) -0.0007(8)
C17 0.0364(10) 0.0338(10) 0.0359(10) -0.0057(8) 0.0088(8) -0.0055(8)
C10 0.0387(10) 0.0290(9) 0.0302(9) -0.0027(7) 0.0090(8) -0.0044(8)
C7 0.0360(11) 0.0264(9) 0.0600(14) -0.0009(9) 0.0106(9) -0.0013(8)
C20 0.0340(10) 0.0340(10) 0.0353(10) -0.0046(8) 0.0094(8) -0.0058(8)
C21 0.0302(10) 0.0356(10) 0.0410(11) 0.0070(8) 0.0066(8) -0.0027(8)
C15 0.0684(16) 0.0370(11) 0.0390(12) 0.0061(9) -0.0030(10) -0.0047(10)
C13 0.0682(16) 0.0369(11) 0.0368(11) 0.0061(9) 0.0028(10) -0.0046(10)
C22 0.0543(14) 0.0299(10) 0.0844(18) 0.0007(11) 0.0161(13) 0.0075(10)
C25 0.0536(14) 0.0299(10) 0.0783(17) -0.0005(11) 0.0133(12) 0.0070(10)
C24 0.0594(16) 0.0596(15) 0.0515(14) 0.0137(11) -0.0089(12) 0.0014(12)
C4 0.0300(10) 0.0716(16) 0.0409(12) 0.0022(10) 0.0069(9) -0.0014(10)
C27 0.0571(16) 0.0592(15) 0.0579(15) 0.0160(12) -0.0111(12) -0.0019(12)
C26 0.0593(15) 0.0559(14) 0.0432(13) -0.0133(10) 0.0046(11) -0.0106(12)
C23 0.0673(16) 0.0492(13) 0.0475(13) -0.0159(11) 0.0042(11) -0.0117(12)

loop_
_atom_type_symbol
_atom_type_description
_atom_type_scat_dispersion_real
_atom_type_scat_dispersion_imag
_atom_type_scat_source
C C 0.0033 0.0016 'International Tables Vol C Tables 4.2.6.8 and 6.1.1.4'
H H 0.0000 0.0000 'International Tables Vol C Tables 4.2.6.8 and 6.1.1.4'
N N 0.0061 0.0033 'International Tables Vol C Tables 4.2.6.8 and 6.1.1.4'
O O 0.0106 0.0060 'International Tables Vol C Tables 4.2.6.8 and 6.1.1.4'

loop_
_geom_angle_atom_site_label_1
_geom_angle_atom_site_label_2
_geom_angle_atom_site_label_3
_geom_angle
C6 O2 H2 109.5
C2 O1 H1 109.5
C9 N1 C10 118.75(16)
C6 C1 C2 117.65(18)
C6 C1 C7 121.17(16)
C2 C1 C7 121.18(16)
O1 C2 C3 121.81(17)
O1 C2 C1 116.85(17)
C3 C2 C1 121.33(18)
C8 N2 C11 118.99(16)
C6 C5 C4 119.00(19)
C6 C5 H5 120.5
C4 C5 H5 120.5
O2 C6 C5 121.69(17)
O2 C6 C1 116.54(17)
C5 C6 C1 121.76(18)
N2 C8 C9 120.29(16)
N2 C8 C12 117.92(16)
C9 C8 C12 121.79(17)
C4 C3 C2 119.56(19)
C4 C3 H3 120.2
C2 C3 H3 120.2
C20 C19 C18 120.41(17)
C20 C19 C25 120.37(19)
C18 C19 C25 119.21(19)
N1 C9 C8 120.84(17)
N1 C9 C13 117.78(17)
C8 C9 C13 121.37(17)
C8 C12 H12A 109.5
C8 C12 H12B 109.5
H12A C12 H12B 109.5
C8 C12 H12C 109.5
H12A C12 H12C 109.5
H12B C12 H12C 109.5
N2 C11 C10 120.62(17)
N2 C11 C15 117.65(17)
C10 C11 C15 121.73(17)
C21 C16 C17 120.17(17)
C21 C16 C22 119.57(19)
C17 C16 C22 120.26(19)
C10 C14 H14A 109.5
C10 C14 H14B 109.5
H14A C14 H14B 109.5
C10 C14 H14C 109.5
H14A C14 H14C 109.5
H14B C14 H14C 109.5
C19 C18 C17 119.84(17)
C19 C18 C24 119.56(19)
C17 C18 C24 120.60(19)
C18 C17 C16 119.93(17)
C18 C17 C23 120.64(19)
C16 C17 C23 119.43(18)
N1 C10 C11 120.51(17)
N1 C10 C14 117.46(17)
C11 C10 C14 122.03(17)
C1 C7 H7A 109.5
C1 C7 H7B 109.5
H7A C7 H7B 109.5
C1 C7 H7C 109.5
H7A C7 H7C 109.5
H7B C7 H7C 109.5
C19 C20 C21 119.81(17)
C19 C20 C26 120.13(18)
C21 C20 C26 120.06(19)
C16 C21 C20 119.84(18)
C16 C21 C27 120.24(19)
C20 C21 C27 119.92(19)
C11 C15 H15A 109.5
C11 C15 H15B 109.5
H15A C15 H15B 109.5
C11 C15 H15C 109.5
H15A C15 H15C 109.5
H15B C15 H15C 109.5
C9 C13 H13A 109.5
C9 C13 H13B 109.5
H13A C13 H13B 109.5
C9 C13 H13C 109.5
H13A C13 H13C 109.5
H13B C13 H13C 109.5
C16 C22 H22A 109.5
C16 C22 H22B 109.5
H22A C22 H22B 109.5
C16 C22 H22C 109.5
H22A C22 H22C 109.5
H22B C22 H22C 109.5
C19 C25 H25A 109.5
C19 C25 H25B 109.5
H25A C25 H25B 109.5
C19 C25 H25C 109.5
H25A C25 H25C 109.5
H25B C25 H25C 109.5
C18 C24 H24A 109.5
C18 C24 H24B 109.5
H24A C24 H24B 109.5
C18 C24 H24C 109.5
H24A C24 H24C 109.5
H24B C24 H24C 109.5
C3 C4 C5 120.7(2)
C3 C4 H4 119.7
C5 C4 H4 119.7
C21 C27 H27A 109.5
C21 C27 H27B 109.5
H27A C27 H27B 109.5
C21 C27 H27C 109.5
H27A C27 H27C 109.5
H27B C27 H27C 109.5
C20 C26 H26A 109.5
C20 C26 H26B 109.5
H26A C26 H26B 109.5
C20 C26 H26C 109.5
H26A C26 H26C 109.5
H26B C26 H26C 109.5
C17 C23 H23A 109.5
C17 C23 H23B 109.5
H23A C23 H23B 109.5
C17 C23 H23C 109.5
H23A C23 H23C 109.5
H23B C23 H23C 109.5

loop_
_geom_bond_atom_site_label_1
_geom_bond_atom_site_label_2
_geom_bond_distance
O2 C6 1.364(2)
O2 H2 0.8400
O1 C2 1.369(2)
O1 H1 0.8400
N1 C9 1.340(2)
N1 C10 1.344(2)
C1 C6 1.398(3)
C1 C2 1.400(2)
C1 C7 1.501(3)
C2 C3 1.389(3)
N2 C8 1.342(2)
N2 C11 1.342(2)
C5 C6 1.386(3)
C5 C4 1.395(3)
C5 H5 0.9500
C8 C9 1.403(3)
C8 C12 1.500(3)
C3 C4 1.381(3)
C3 H3 0.9500
C19 C20 1.398(3)
C19 C18 1.401(3)
C19 C25 1.516(3)
C9 C13 1.509(3)
C12 H12A 0.9800
C12 H12B 0.9800
C12 H12C 0.9800
C11 C10 1.401(3)
C11 C15 1.501(3)
C16 C21 1.401(3)
C16 C17 1.403(3)
C16 C22 1.517(3)
C14 C10 1.500(3)
C14 H14A 0.9800
C14 H14B 0.9800
C14 H14C 0.9800
C18 C17 1.402(3)
C18 C24 1.518(3)
C17 C23 1.523(3)
C7 H7A 0.9800
C7 H7B 0.9800
C7 H7C 0.9800
C20 C21 1.406(3)
C20 C26 1.519(3)
C21 C27 1.515(3)
C15 H15A 0.9800
C15 H15B 0.9800
C15 H15C 0.9800
C13 H13A 0.9800
C13 H13B 0.9800
C13 H13C 0.9800
C22 H22A 0.9800
C22 H22B 0.9800
C22 H22C 0.9800
C25 H25A 0.9800
C25 H25B 0.9800
C25 H25C 0.9800
C24 H24A 0.9800
C24 H24B 0.9800
C24 H24C 0.9800
C4 H4 0.9500
C27 H27A 0.9800
C27 H27B 0.9800
C27 H27C 0.9800
C26 H26A 0.9800
C26 H26B 0.9800
C26 H26C 0.9800
C23 H23A 0.9800
C23 H23B 0.9800
C23 H23C 0.9800

loop_
_geom_hbond_atom_site_label_D
_geom_hbond_atom_site_label_H
_geom_hbond_atom_site_label_A
_geom_hbond_distance_DH
_geom_hbond_distance_HA
_geom_hbond_distance_DA
_geom_hbond_angle_DHA
_geom_hbond_site_symmetry_A
O2 H2 N1 0.84 2.05 2.865(2) 163.9 2_646
O1 H1 N2 0.84 2.04 2.861(2) 164.6 .

loop_
_geom_torsion_atom_site_label_1
_geom_torsion_atom_site_label_2
_geom_torsion_atom_site_label_3
_geom_torsion_atom_site_label_4
_geom_torsion
C6 C1 C2 O1 179.38(16)
C7 C1 C2 O1 -1.5(3)
C6 C1 C2 C3 -1.6(3)
C7 C1 C2 C3 177.47(18)
C4 C5 C6 O2 -178.96(18)
C4 C5 C6 C1 -0.1(3)
C2 C1 C6 O2 -179.85(16)
C7 C1 C6 O2 1.0(3)
C2 C1 C6 C5 1.2(3)
C7 C1 C6 C5 -177.88(18)
C11 N2 C8 C9 -0.2(3)
C11 N2 C8 C12 179.97(18)
O1 C2 C3 C4 179.83(18)
C1 C2 C3 C4 0.9(3)
C10 N1 C9 C8 -0.1(3)
C10 N1 C9 C13 -179.86(17)
N2 C8 C9 N1 0.2(3)
C12 C8 C9 N1 180.00(18)
N2 C8 C9 C13 179.95(19)
C12 C8 C9 C13 -0.2(3)
C8 N2 C11 C10 0.1(3)
C8 N2 C11 C15 179.55(18)
C20 C19 C18 C17 0.3(3)
C25 C19 C18 C17 179.65(19)
C20 C19 C18 C24 -178.95(19)
C25 C19 C18 C24 0.4(3)
C19 C18 C17 C16 -0.3(3)
C24 C18 C17 C16 178.9(2)
C19 C18 C17 C23 178.82(19)
C24 C18 C17 C23 -1.9(3)
C21 C16 C17 C18 0.5(3)
C22 C16 C17 C18 179.35(19)
C21 C16 C17 C23 -178.63(18)
C22 C16 C17 C23 0.2(3)
C9 N1 C10 C11 0.0(3)
C9 N1 C10 C14 179.99(18)
N2 C11 C10 N1 0.0(3)
C15 C11 C10 N1 -179.43(19)
N2 C11 C10 C14 179.99(19)
C15 C11 C10 C14 0.6(3)
C18 C19 C20 C21 -0.5(3)
C25 C19 C20 C21 -179.83(18)
C18 C19 C20 C26 179.05(18)
C25 C19 C20 C26 -0.3(3)
C17 C16 C21 C20 -0.7(3)
C22 C16 C21 C20 -179.55(19)
C17 C16 C21 C27 178.1(2)
C22 C16 C21 C27 -0.7(3)
C19 C20 C21 C16 0.7(3)
C26 C20 C21 C16 -178.86(19)
C19 C20 C21 C27 -178.1(2)
C26 C20 C21 C27 2.3(3)
C2 C3 C4 C5 0.3(3)
C6 C5 C4 C3 -0.7(3)
